data_4323107
loop_
_publ_author_name
'Yukinari Sunatsuki'
'Hiromitsu Shimada'
'Toshihiro Matsuo'
'Masaaki Nakamura'
'Fumiaki Kai'
'Naohide Matsumoto'
'Nazzareno Re'

_publ_contact_author
;
 Naohide Matsumoto, Department of Chemistry, Faculty of Science,
Kumamoto University, Kurokami 2-39-1, Kumamoto 860-8555, Japan
;
_publ_contact_author_email naohide@aster.sci.kumamoto-u.ac.jp
_publ_contact_author_fax ' +81-96-342-3390'
_publ_contact_author_phone ' +81-96-342-3390 '
_publ_section_title
;
 Synthesis, Magnetic Properties, and Incomplete Double-Cubane Structure of
 Manganese(III)-Metal(II) Complexes [Mn(MeOH)L(OH)M(bpy)]2 (M = Zn, Cu,
 Ni, and Mn; H4L = 1,2-Bis(2-hydroxybenzamido)benzene; bpy =
 2,2'-Bipyridine)
;
_journal_name_full 'Inorganic Chemistry'
_journal_page_first 5566
_journal_page_last 5574
_journal_paper_doi 10.1021/ic980543y
_journal_volume 37
_journal_year 1998
_chemical_formula_sum 'C68 H74 Mn2 N8 Ni2 O18'
_space_group_IT_number 2
_symmetry_cell_setting triclinic
_symmetry_Int_Tables_number 2
_symmetry_space_group_name_Hall '-P 1'
_symmetry_space_group_name_H-M 'P -1'
_audit_creation_date 'Tue Dec  9 19:41:23 1997'
_audit_creation_method 'from TEXRAY.INF file'
_cell_angle_alpha 106.63(2)
_cell_angle_beta 118.71(1)
_cell_angle_gamma 78.32(2)
_cell_formula_units_Z 1.00
_cell_length_a 12.358(3)
_cell_length_b 12.847(3)
_cell_length_c 12.315(3)
_cell_measurement_reflns_used 25
_cell_measurement_temperature 20.0
_cell_measurement_theta_max 29.86
_cell_measurement_theta_min 24.31
_cell_volume 1638.2(7)
_computing_cell_refinement 'MSC/AFC Diffractometer Control'
_computing_data_collection 'MSC/AFC Diffractometer Control'
_computing_data_reduction 'teXsan: PROCESS (MSC)'
_computing_publication_material 'teXsan: FINISH (MSC)'
_computing_structure_refinement 'teXsan: LS (MSC)'
_diffrn_ambient_temperature 20.0
_diffrn_measurement_device AFC7R
_diffrn_measurement_method 'omega/2-theta scans'
_diffrn_orient_matrix_UB_11 -0.00305
_diffrn_orient_matrix_UB_12 -0.07511
_diffrn_orient_matrix_UB_13 0.00643
_diffrn_orient_matrix_UB_21 -0.04527
_diffrn_orient_matrix_UB_22 0.03077
_diffrn_orient_matrix_UB_23 0.05256
_diffrn_orient_matrix_UB_31 -0.08065
_diffrn_orient_matrix_UB_32 -0.00719
_diffrn_orient_matrix_UB_33 -0.07876
_diffrn_radiation_monochromator graphite
_diffrn_radiation_source 'X-ray tube'
_diffrn_radiation_type MoKalpha
_diffrn_radiation_wavelength 0.7107
_diffrn_reflns_av_R_equivalents 8.83
_diffrn_reflns_limit_h_max 14
_diffrn_reflns_limit_h_min 0
_diffrn_reflns_limit_k_max 15
_diffrn_reflns_limit_k_min -13
_diffrn_reflns_limit_l_max 0
_diffrn_reflns_limit_l_min -13
_diffrn_reflns_number 6055
_diffrn_reflns_theta_max 24.9901
_diffrn_standards_decay_% -0.04
_diffrn_standards_interval_count 150
_diffrn_standards_number 3
_exptl_absorpt_coefficient_mu_cm 10.224
_exptl_absorpt_correction_T_max 0.995
_exptl_absorpt_correction_T_min 0.913
_exptl_absorpt_correction_type psi-scan
_exptl_crystal_colour brown
_exptl_crystal_density_diffrn 1.539
_exptl_crystal_description prismatic
_exptl_crystal_F_000 788.00
_exptl_crystal_size_max 0.250
_exptl_crystal_size_mid 0.220
_exptl_crystal_size_min 0.130
_refine_diff_density_max -0.45770
_refine_diff_density_min 0.78780
_refine_ls_extinction_coef 0.05979
_refine_ls_extinction_method Zachariasen_type_2_Gaussian_isotropic
_refine_ls_goodness_of_fit_obs 1.830
_refine_ls_matrix_type full
_refine_ls_number_parameters 433
_refine_ls_number_reflns 1950
_refine_ls_number_restraints 0
_refine_ls_R_factor_obs 0.0670
_refine_ls_shift/esd_max 7.7720
_refine_ls_structure_factor_coef F
_refine_ls_weighting_scheme sigma
_refine_ls_wR_factor_obs 0.0360
_cod_data_source_file ic980543y_3.cif
_cod_data_source_block '[MnLPh(MeOH)]2[NiOH(bpy)]2_6MeOH'
_cod_original_sg_symbol_H-M 'P -1 '
_cod_original_formula_sum 'C68 H74 N8 O18 Mn2 Ni2'
_cod_database_code 4323107

loop_
_symmetry_equiv_pos_as_xyz
'   +x,   +y,   +z'
'   -x,   -y,   -z'

loop_
_atom_site_aniso_label
_atom_site_aniso_U_11
_atom_site_aniso_U_22
_atom_site_aniso_U_33
_atom_site_aniso_U_12
_atom_site_aniso_U_13
_atom_site_aniso_U_23
Ni1 0.029(1) 0.032(2) 0.015(1) 0.000(1) 0.005(1) 0.009(1)
Mn1 0.028(2) 0.037(2) 0.017(1) -0.005(1) 0.002(1) 0.011(1)
O1 0.025(6) 0.046(8) 0.007(5) 0.001(5) 0.003(4) 0.003(5)
O2 0.024(6) 0.023(6) 0.005(5) -0.001(5) 0.006(5) -0.001(5)
O3 0.047(7) 0.086(9) 0.024(6) 0.008(7) -0.002(6) 0.037(6)
O4 0.089(9) 0.022(7) 0.046(7) -0.017(7) 0.019(7) -0.010(6)
O5 0.029(7) 0.062(9) 0.023(6) -0.011(6) -0.014(5) 0.028(6)
O6 0.047(7) 0.049(8) 0.011(6) 0.001(6) 0.004(5) 0.008(5)
O7 0.13(1) 0.063(10) 0.054(8) 0.008(9) 0.047(8) 0.016(7)
O8 0.13(1) 0.17(2) 0.11(1) 0.03(1) 0.06(1) 0.05(1)
N1 0.031(7) 0.029(8) 0.007(6) -0.001(6) 0.005(5) 0.004(6)
N2 0.021(7) 0.036(9) 0.009(7) -0.011(6) -0.011(5) -0.002(6)
N3 0.040(9) 0.07(1) 0.023(9) -0.015(9) -0.001(7) 0.004(9)
N4 0.025(8) 0.035(9) 0.003(7) -0.003(6) -0.010(6) -0.002(6)
C1 0.014(8) 0.033(10) 0.017(8) 0.017(7) 0.002(7) 0.002(7)
C2 0.04(1) 0.03(1) 0.05(1) 0.013(9) 0.018(9) 0.017(9)
C3 0.026(9) 0.08(1) 0.034(10) -0.004(9) 0.007(8) 0.006(10)
C4 0.033(10) 0.03(1) 0.09(2) 0.002(9) 0.02(1) 0.03(1)
C5 0.018(9) 0.06(1) 0.05(1) 0.010(9) -0.004(8) 0.03(1)
C6 0.014(8) 0.04(1) 0.05(1) -0.008(8) 0.010(8) 0.020(8)
C7 0.026(10) 0.05(1) 0.025(9) -0.011(9) -0.007(8) 0.015(9)
C8 0.016(8) 0.04(1) 0.006(7) -0.017(7) -0.012(6) 0.010(7)
C9 0.03(1) 0.08(1) 0.019(9) -0.007(10) 0.003(8) -0.005(9)
C10 0.06(1) 0.08(1) 0.009(8) -0.01(1) 0.012(9) -0.004(9)
C11 0.05(1) 0.07(1) 0.020(9) 0.017(10) 0.015(8) 0.001(9)
C12 0.06(1) 0.07(1) 0.012(8) -0.02(1) 0.007(8) -0.011(9)
C13 0.023(8) 0.05(1) 0.006(7) -0.011(8) 0.007(6) -0.013(8)
C14 0.035(9) 0.03(1) 0.028(9) -0.013(8) 0.009(7) -0.002(8)
C15 0.016(8) 0.035(10) 0.018(8) 0.007(7) 0.005(7) 0.009(7)
C16 0.05(1) 0.07(1) 0.023(9) -0.018(10) 0.006(8) 0.010(9)
C17 0.05(1) 0.06(1) 0.039(10) -0.030(10) 0.022(9) -0.010(9)
C18 0.030(10) 0.10(2) 0.05(1) 0.009(10) 0.027(9) 0.04(1)
C19 0.033(10) 0.06(1) 0.021(8) -0.002(9) 0.011(7) 0.010(8)
C20 0.028(9) 0.03(1) 0.018(8) 0.000(8) 0.006(7) 0.026(8)
C21 0.04(1) 0.07(1) 0.06(1) -0.01(1) 0.01(1) 0.04(1)
C22 0.08(1) 0.08(2) 0.03(1) -0.04(1) 0.013(10) 0.02(1)
C23 0.05(1) 0.10(2) 0.07(1) 0.01(1) 0.01(1) 0.06(1)
C24 0.08(1) 0.07(2) 0.06(1) 0.01(1) 0.04(1) 0.03(1)
C25 0.027(10) 0.03(1) 0.05(1) 0.001(8) 0.000(8) 0.032(9)
C26 0.019(9) 0.04(1) 0.026(10) -0.001(8) 0.002(8) 0.000(9)
C27 0.06(1) 0.04(1) 0.05(1) 0.00(1) 0.02(1) 0.02(1)
C28 0.06(1) 0.03(1) 0.07(1) 0.007(10) 0.03(1) 0.01(1)
C29 0.07(1) 0.04(1) 0.04(1) 0.01(1) 0.02(1) -0.003(10)
C30 0.028(10) 0.08(2) 0.04(1) -0.014(10) -0.005(8) 0.03(1)
C31 0.05(1) 0.13(2) 0.05(1) 0.06(1) 0.01(1) 0.01(1)
C32 0.04(1) 0.11(2) 0.13(2) -0.03(1) 0.02(1) 0.03(2)
C33 0.08(1) 0.22(3) 0.06(1) -0.04(2) -0.03(1) 0.00(1)

loop_
_atom_site_label
_atom_site_fract_x
_atom_site_fract_y
_atom_site_fract_z
_atom_site_U_iso_or_equiv
_atom_site_thermal_displace_type
_atom_site_calc_flag
_atom_site_calc_attached_atom
Ni1 0.0243(2) -0.1048(2) 0.0503(2) 0.0266 Uij ? ?
Mn1 0.2240(2) 0.0739(2) 0.2003(2) 0.0290 Uij ? ?
O1 0.2168(8) -0.0799(8) 0.1308(8) 0.0292 Uij ? ?
O2 0.1737(8) 0.1112(8) 0.0388(8) 0.0188 Uij ? ?
O3 0.3778(9) -0.0362(9) 0.5332(9) 0.0557 Uij ? ?
O4 0.2571(10) 0.4055(8) 0.3089(10) 0.0584 Uij ? ?
O5 0.0128(9) 0.0580(9) 0.1139(10) 0.0429 Uij ? ?
O6 0.4270(9) 0.0588(8) 0.2408(8) 0.0398 Uij ? ?
O7 0.670(1) 0.4433(10) 0.468(1) 0.0817 Uij ? ?
O8 0.776(1) 0.390(1) 0.308(1) 0.1386 Uij ? ?
O9 -0.129(2) 0.168(2) 0.241(2) 0.221(10) Uij ? ?
N1 0.272(1) 0.0542(10) 0.3699(10) 0.0236 Uij ? ?
N2 0.231(1) 0.227(1) 0.284(1) 0.0292 Uij ? ?
N3 0.057(1) -0.159(1) 0.210(1) 0.0489 Uij ? ?
N4 0.055(1) -0.2687(10) -0.003(1) 0.0298 Uij ? ?
C1 0.309(1) -0.151(1) 0.193(1) 0.0269 Uij ? ?
C2 0.347(1) -0.242(1) 0.129(1) 0.0416 Uij ? ?
C3 0.435(1) -0.318(1) 0.181(1) 0.0508 Uij ? ?
C4 0.495(1) -0.301(1) 0.314(2) 0.0535 Uij ? ?
C5 0.460(1) -0.206(1) 0.389(1) 0.0473 Uij ? ?
C6 0.368(1) -0.129(1) 0.328(1) 0.0291 Uij ? ?
C7 0.340(1) -0.033(1) 0.417(1) 0.0380 Uij ? ?
C8 0.231(1) 0.150(1) 0.442(1) 0.0244 Uij ? ?
C9 0.211(1) 0.156(1) 0.545(1) 0.0500 Uij ? ?
C10 0.166(2) 0.252(2) 0.593(1) 0.0530 Uij ? ?
C11 0.135(1) 0.343(1) 0.548(1) 0.0521 Uij ? ?
C12 0.157(1) 0.337(1) 0.444(1) 0.0515 Uij ? ?
C13 0.205(1) 0.243(1) 0.394(1) 0.0302 Uij ? ?
C14 0.253(1) 0.311(1) 0.253(1) 0.0335 Uij ? ?
C15 0.280(1) 0.278(1) 0.139(1) 0.0246 Uij ? ?
C16 0.347(1) 0.348(1) 0.132(1) 0.0475 Uij ? ?
C17 0.377(1) 0.330(1) 0.034(1) 0.0509 Uij ? ?
C18 0.331(1) 0.242(2) -0.065(1) 0.0525 Uij ? ?
C19 0.260(1) 0.170(1) -0.064(1) 0.0403 Uij ? ?
C20 0.235(1) 0.188(1) 0.041(1) 0.0244 Uij ? ?
C21 0.054(1) -0.088(1) 0.314(2) 0.0566 Uij ? ?
C22 0.085(2) -0.132(2) 0.421(1) 0.0635 Uij ? ?
C23 0.109(2) -0.241(2) 0.412(2) 0.0712 Uij ? ?
C24 0.112(2) -0.311(2) 0.302(2) 0.0632 Uij ? ?
C25 0.085(1) -0.264(1) 0.203(2) 0.0369 Uij ? ?
C26 0.089(1) -0.328(1) 0.086(1) 0.0319 Uij ? ?
C27 0.125(2) -0.436(1) 0.065(2) 0.0545 Uij ? ?
C28 0.122(2) -0.492(1) -0.048(2) 0.0551 Uij ? ?
C29 0.081(2) -0.437(1) -0.141(2) 0.0596 Uij ? ?
C30 0.048(1) -0.324(2) -0.109(2) 0.0514 Uij ? ?
C31 0.485(1) 0.007(2) 0.163(2) 0.0935 Uij ? ?
C32 0.596(2) 0.370(2) 0.463(2) 0.0969 Uij ? ?
C33 0.679(2) 0.441(2) 0.211(2) 0.1456 Uij ? ?
C34 -0.269(2) 0.140(2) 0.188(2) 0.23(1) Uij ? ?
H1 0.3122 -0.2539 0.0406 0.0598 Uij ? ?
H2 0.4596 -0.3816 0.1309 0.1169 Uij ? ?
H3 0.5589 -0.3525 0.3541 0.0579 Uij ? ?
H4 0.5000 -0.1950 0.4789 0.0867 Uij ? ?
H5 0.2314 0.0937 0.5814 0.0907 Uij ? ?
H6 0.1582 0.2553 0.6666 0.0793 Uij ? ?
H7 0.1028 0.4073 0.5847 0.0650 Uij ? ?
H8 0.1401 0.3984 0.4098 0.0761 Uij ? ?
H9 0.3735 0.4123 0.1979 0.0880 Uij ? ?
H10 0.4299 0.3770 0.0347 0.0824 Uij ? ?
H11 0.3499 0.2306 -0.1339 0.1127 Uij ? ?
H12 0.2310 0.1099 -0.1321 0.0603 Uij ? ?
H13 0.0310 -0.0130 0.3131 0.0729 Uij ? ?
H14 0.0925 -0.0864 0.4988 0.1292 Uij ? ?
H15 0.1266 -0.2705 0.4810 0.1475 Uij ? ?
H16 0.1320 -0.3869 0.2962 0.0893 Uij ? ?
H17 0.1547 -0.4739 0.1316 0.0753 Uij ? ?
H18 0.1475 -0.5676 -0.0607 0.0678 Uij ? ?
H19 0.0779 -0.4720 -0.2209 0.0495 Uij ? ?
H20 0.0194 -0.2859 -0.1748 0.0763 Uij ? ?
H21 0.4815 0.0930 0.3245 0.0470 Uij ? ?
H22 0.4708 -0.0675 0.1343 0.0917 Uij ? ?
H23 0.4518 0.0404 0.0923 0.0917 Uij ? ?
H24 0.5713 0.0155 0.2102 0.1168 Uij ? ?
H25 -0.0731 0.1015 0.1721 0.1113 Uij ? ?

loop_
_atom_type_symbol
_atom_type_oxidation_number
_atom_type_number_in_cell
_atom_type_scat_dispersion_real
_atom_type_scat_dispersion_imag
_atom_type_scat_source
C 0 68 0.003 0.002 'International Tables'
H 0 74 0.000 0.000 'International Tables'
N 0 8 0.006 0.003 'International Tables'
O 0 18 0.011 0.006 'International Tables'
Mn 0 2 0.337 0.728 'International Tables'
Ni 0 2 0.339 1.112 'International Tables'

loop_
_geom_angle_atom_site_label_1
_geom_angle_atom_site_label_2
_geom_angle_atom_site_label_3
_geom_angle
_geom_angle_site_symmetry_1
_geom_angle_site_symmetry_2
_geom_angle_site_symmetry_3
_geom_angle_publ_flag
O(1) Ni(1) O(2) 172.9(4) ? ? ? yes
O(1) Ni(1) O(5) 82.3(4) ? ? ? yes
O(1) Ni(1) O(5) 90.9(4) ? ? ? yes
O(1) Ni(1) N(3) 90.5(5) ? ? ? yes
O(1) Ni(1) N(4) 92.1(5) ? ? ? yes
O(2) Ni(1) O(5) 92.3(4) ? ? ? yes
O(2) Ni(1) O(5) 83.7(4) ? ? ? yes
O(2) Ni(1) N(3) 95.1(5) ? ? ? yes
O(2) Ni(1) N(4) 93.3(5) ? ? ? yes
O(5) Ni(1) O(5) 81.9(5) ? ? ? yes
O(5) Ni(1) N(3) 101.3(6) ? ? ? yes
O(5) Ni(1) N(4) 174.2(5) ? ? ? yes
O(5) Ni(1) N(3) 176.7(6) ? ? ? yes
O(5) Ni(1) N(4) 99.8(5) ? ? ? yes
N(3) Ni(1) N(4) 77.1(6) ? ? ? yes
O(1) Mn(1) O(2) 94.7(4) ? ? ? yes
O(1) Mn(1) O(5) 79.8(4) ? ? ? yes
O(1) Mn(1) O(6) 89.5(4) ? ? ? yes
O(1) Mn(1) N(1) 91.8(5) ? ? ? yes
O(1) Mn(1) N(2) 175.0(5) ? ? ? yes
O(2) Mn(1) O(5) 82.2(4) ? ? ? yes
O(2) Mn(1) O(6) 90.2(4) ? ? ? yes
O(2) Mn(1) N(1) 173.5(5) ? ? ? yes
O(2) Mn(1) N(2) 90.2(5) ? ? ? yes
O(5) Mn(1) O(6) 166.3(4) ? ? ? yes
O(5) Mn(1) N(1) 98.3(5) ? ? ? yes
O(5) Mn(1) N(2) 99.7(5) ? ? ? yes
O(6) Mn(1) N(1) 90.5(4) ? ? ? yes
O(6) Mn(1) N(2) 91.7(4) ? ? ? yes
N(1) Mn(1) N(2) 83.3(5) ? ? ? yes
Ni(1) O(1) Mn(1) 103.7(4) ? ? ? yes
Ni(1) O(1) C(1) 122.6(9) ? ? ? yes
Mn(1) O(1) C(1) 120.6(8) ? ? ? yes
Ni(1) O(2) Mn(1) 102.0(5) ? ? ? yes
Ni(1) O(2) C(20) 127.0(8) ? ? ? yes
Mn(1) O(2) C(20) 116.6(8) ? ? ? yes
Ni(1) O(5) Ni(1) 98.1(5) ? ? ? yes
Ni(1) O(5) Mn(1) 94.2(5) ? ? ? yes
Ni(1) O(5) Mn(1) 92.1(5) ? ? ? yes
Mn(1) O(6) C(31) 130.5(9) ? ? ? yes
Mn(1) O(6) H(21) 114.7181 ? ? ? no
C(31) O(6) H(21) 114.7789 ? ? ? no
Mn(1) N(1) C(7) 125(1) ? ? ? yes
Mn(1) N(1) C(8) 110.0(9) ? ? ? yes
C(7) N(1) C(8) 124(1) ? ? ? yes
Mn(1) N(2) C(13) 108(1) ? ? ? yes
Mn(1) N(2) C(14) 129(1) ? ? ? yes
C(13) N(2) C(14) 121(1) ? ? ? yes
Ni(1) N(3) C(21) 119(1) ? ? ? yes
Ni(1) N(3) C(25) 115(1) ? ? ? yes
C(21) N(3) C(25) 125(1) ? ? ? yes
Ni(1) N(4) C(26) 116(1) ? ? ? yes
Ni(1) N(4) C(30) 128(1) ? ? ? yes
C(26) N(4) C(30) 114(1) ? ? ? yes
O(1) C(1) C(2) 122(1) ? ? ? yes
O(1) C(1) C(6) 119(1) ? ? ? yes
C(2) C(1) C(6) 117(1) ? ? ? yes
C(1) C(2) C(3) 127(1) ? ? ? yes
C(1) C(2) H(1) 115.9958 ? ? ? no
C(3) C(2) H(1) 116.3889 ? ? ? no
C(2) C(3) C(4) 116(1) ? ? ? yes
C(2) C(3) H(2) 121.6492 ? ? ? no
C(4) C(3) H(2) 121.6970 ? ? ? no
C(3) C(4) C(5) 120(1) ? ? ? yes
C(3) C(4) H(3) 119.8029 ? ? ? no
C(5) C(4) H(3) 119.8106 ? ? ? no
C(4) C(5) C(6) 119(1) ? ? ? yes
C(4) C(5) H(4) 120.0492 ? ? ? no
C(6) C(5) H(4) 120.3776 ? ? ? no
C(1) C(6) C(5) 118(1) ? ? ? yes
C(1) C(6) C(7) 126(1) ? ? ? yes
C(5) C(6) C(7) 115(1) ? ? ? yes
O(3) C(7) N(1) 121(1) ? ? ? yes
O(3) C(7) C(6) 119(1) ? ? ? yes
N(1) C(7) C(6) 118(1) ? ? ? yes
N(1) C(8) C(9) 127(1) ? ? ? yes
N(1) C(8) C(13) 114(1) ? ? ? yes
C(9) C(8) C(13) 118(1) ? ? ? yes
C(8) C(9) C(10) 117(1) ? ? ? yes
C(8) C(9) H(5) 121.2120 ? ? ? no
C(10) C(9) H(5) 121.2241 ? ? ? no
C(9) C(10) C(11) 125(1) ? ? ? yes
C(9) C(10) H(6) 116.6655 ? ? ? no
C(11) C(10) H(6) 117.5711 ? ? ? no
C(10) C(11) C(12) 116(1) ? ? ? yes
C(10) C(11) H(7) 121.5715 ? ? ? no
C(12) C(11) H(7) 121.8033 ? ? ? no
C(11) C(12) C(13) 119(1) ? ? ? yes
C(11) C(12) H(8) 120.1564 ? ? ? no
C(13) C(12) H(8) 120.1232 ? ? ? no
N(2) C(13) C(8) 113(1) ? ? ? yes
N(2) C(13) C(12) 124(1) ? ? ? yes
C(8) C(13) C(12) 121(1) ? ? ? yes
O(4) C(14) N(2) 127(1) ? ? ? yes
O(4) C(14) C(15) 118(1) ? ? ? yes
N(2) C(14) C(15) 113(1) ? ? ? yes
C(14) C(15) C(16) 116(1) ? ? ? yes
C(14) C(15) C(20) 123(1) ? ? ? yes
C(16) C(15) C(20) 119(1) ? ? ? yes
C(15) C(16) C(17) 123(1) ? ? ? yes
C(15) C(16) H(9) 117.7992 ? ? ? no
C(17) C(16) H(9) 119.0181 ? ? ? no
C(16) C(17) C(18) 117(1) ? ? ? yes
C(16) C(17) H(10) 120.3385 ? ? ? no
C(18) C(17) H(10) 121.8527 ? ? ? no
C(17) C(18) C(19) 121(1) ? ? ? yes
C(17) C(18) H(11) 119.0201 ? ? ? no
C(19) C(18) H(11) 119.6684 ? ? ? no
C(18) C(19) C(20) 119(1) ? ? ? yes
C(18) C(19) H(12) 120.0522 ? ? ? no
C(20) C(19) H(12) 120.3818 ? ? ? no
O(2) C(20) C(15) 125(1) ? ? ? yes
O(2) C(20) C(19) 115(1) ? ? ? yes
C(15) C(20) C(19) 118(1) ? ? ? yes
N(3) C(21) C(22) 115(1) ? ? ? yes
N(3) C(21) H(13) 122.1017 ? ? ? no
C(22) C(21) H(13) 122.1694 ? ? ? no
C(21) C(22) C(23) 119(1) ? ? ? yes
C(21) C(22) H(14) 120.1977 ? ? ? no
C(23) C(22) H(14) 120.4497 ? ? ? no
C(22) C(23) C(24) 121(1) ? ? ? yes
C(22) C(23) H(15) 118.8287 ? ? ? no
C(24) C(23) H(15) 119.9178 ? ? ? no
C(23) C(24) C(25) 117(1) ? ? ? yes
C(23) C(24) H(16) 120.8687 ? ? ? no
C(25) C(24) H(16) 121.8644 ? ? ? no
N(3) C(25) C(24) 121(1) ? ? ? yes
N(3) C(25) C(26) 116(1) ? ? ? yes
C(24) C(25) C(26) 122(1) ? ? ? yes
N(4) C(26) C(25) 114(1) ? ? ? yes
N(4) C(26) C(27) 121(1) ? ? ? yes
C(25) C(26) C(27) 123(1) ? ? ? yes
C(26) C(27) C(28) 121(1) ? ? ? yes
C(26) C(27) H(17) 119.4758 ? ? ? no
C(28) C(27) H(17) 119.2234 ? ? ? no
C(27) C(28) C(29) 117(1) ? ? ? yes
C(27) C(28) H(18) 120.5859 ? ? ? no
C(29) C(28) H(18) 121.4576 ? ? ? no
C(28) C(29) C(30) 116(1) ? ? ? yes
C(28) C(29) H(19) 121.1615 ? ? ? no
C(30) C(29) H(19) 122.5075 ? ? ? no
N(4) C(30) C(29) 127(1) ? ? ? yes
N(4) C(30) H(20) 118.4176 ? ? ? no
C(29) C(30) H(20) 114.1345 ? ? ? no
O(6) C(31) H(22) 109.2327 ? ? ? no
O(6) C(31) H(23) 109.5035 ? ? ? no
O(6) C(31) H(24) 109.4814 ? ? ? no
H(22) C(31) H(23) 109.4482 ? ? ? no
H(22) C(31) H(24) 109.4052 ? ? ? no
H(23) C(31) H(24) 109.7551 ? ? ? no

loop_
_geom_bond_atom_site_label_1
_geom_bond_atom_site_label_2
_geom_bond_distance
_geom_bond_site_symmetry_1
_geom_bond_site_symmetry_2
_geom_bond_publ_flag
Ni(1) O(1) 2.15(1) ? ? yes
Ni(1) O(2) 2.157(10) ? ? yes
Ni(1) O(5) 2.02(1) ? ? yes
Ni(1) O(5) 2.09(1) ? ? yes
Ni(1) N(3) 2.11(2) ? ? yes
Ni(1) N(4) 2.03(1) ? ? yes
Mn(1) O(1) 1.92(1) ? ? yes
Mn(1) O(2) 1.950(9) ? ? yes
Mn(1) O(5) 2.34(1) ? ? yes
Mn(1) O(6) 2.28(1) ? ? yes
Mn(1) N(1) 1.96(1) ? ? yes
Mn(1) N(2) 1.95(1) ? ? yes
O(1) C(1) 1.37(2) ? ? yes
O(2) C(20) 1.35(2) ? ? yes
O(3) C(7) 1.29(2) ? ? yes
O(4) C(14) 1.20(2) ? ? yes
O(6) C(31) 1.41(2) ? ? yes
O(6) H(21) 0.9507 ? ? no
O(7) C(32) 1.41(2) ? ? yes
O(8) C(33) 1.45(2) ? ? yes
O(9) C(36) 1.71(4) ? ? yes
N(1) C(7) 1.35(2) ? ? yes
N(1) C(8) 1.45(2) ? ? yes
N(2) C(13) 1.49(2) ? ? yes
N(2) C(14) 1.35(2) ? ? yes
N(3) C(21) 1.36(2) ? ? yes
N(3) C(25) 1.31(2) ? ? yes
N(4) C(26) 1.36(2) ? ? yes
N(4) C(30) 1.27(2) ? ? yes
C(1) C(2) 1.35(2) ? ? yes
C(1) C(6) 1.43(2) ? ? yes
C(2) C(3) 1.32(2) ? ? yes
C(2) H(1) 0.9499 ? ? no
C(3) C(4) 1.39(2) ? ? yes
C(3) H(2) 0.9434 ? ? no
C(4) C(5) 1.44(2) ? ? yes
C(4) H(3) 0.9512 ? ? no
C(5) C(6) 1.39(2) ? ? yes
C(5) H(4) 0.9445 ? ? no
C(6) C(7) 1.51(2) ? ? yes
C(8) C(9) 1.39(2) ? ? yes
C(8) C(13) 1.40(2) ? ? yes
C(9) C(10) 1.35(2) ? ? yes
C(9) H(5) 0.9460 ? ? no
C(10) C(11) 1.35(2) ? ? yes
C(10) H(6) 0.9518 ? ? no
C(11) C(12) 1.42(2) ? ? yes
C(11) H(7) 0.9497 ? ? no
C(12) C(13) 1.35(2) ? ? yes
C(12) H(8) 0.9544 ? ? no
C(14) C(15) 1.53(2) ? ? yes
C(15) C(16) 1.38(2) ? ? yes
C(15) C(20) 1.39(2) ? ? yes
C(16) C(17) 1.38(2) ? ? yes
C(16) H(9) 0.9457 ? ? no
C(17) C(18) 1.38(2) ? ? yes
C(17) H(10) 0.9501 ? ? no
C(18) C(19) 1.40(2) ? ? yes
C(18) H(11) 0.9530 ? ? no
C(19) C(20) 1.43(2) ? ? yes
C(19) H(12) 0.9527 ? ? no
C(21) C(22) 1.44(2) ? ? yes
C(21) H(13) 0.9486 ? ? no
C(22) C(23) 1.36(2) ? ? yes
C(22) H(14) 0.9479 ? ? no
C(23) C(24) 1.40(3) ? ? yes
C(23) H(15) 0.9483 ? ? no
C(24) C(25) 1.38(2) ? ? yes
C(24) H(16) 0.9453 ? ? no
C(25) C(26) 1.45(2) ? ? yes
C(26) C(27) 1.37(2) ? ? yes
C(27) C(28) 1.35(2) ? ? yes
C(27) H(17) 0.9518 ? ? no
C(28) C(29) 1.36(2) ? ? yes
C(28) H(18) 0.9517 ? ? no
C(29) C(30) 1.41(2) ? ? yes
C(29) H(19) 0.9494 ? ? no
C(30) H(20) 0.9485 ? ? no
C(31) H(22) 0.9522 ? ? no
C(31) H(23) 0.9481 ? ? no
C(31) H(24) 0.9486 ? ? no
